data_4307417
loop_
_publ_author_name
'Fabio Marchetti'
'Fabio Marchetti'
'Bernardo Melai'
'Guido Pampaloni'
'Stefano Zacchini'

_publ_section_title
;
Synthesis and Reactivity of Haloacetato Derivatives of Iron(II) Including
the Crystal and the Molecular Structure of [Fe(CF3COOH)2(\m-CF3COO)2]n
;
_journal_name_full 'Inorganic Chemistry'
_journal_page_first 3378
_journal_page_last 3384
_journal_paper_doi 10.1021/ic061903h
_journal_volume 46
_journal_year 2007
_chemical_formula_sum 'C8 H2 F12 Fe O8'
_chemical_formula_weight 509.95
_chemical_name_systematic
; 
 ? 
;
_space_group_IT_number 2
_symmetry_cell_setting triclinic
_symmetry_space_group_name_Hall '-P 1'
_symmetry_space_group_name_H-M 'P -1'
_atom_sites_solution_hydrogens geom
_atom_sites_solution_primary direct
_atom_sites_solution_secondary difmap
_audit_creation_method SHELXL-97
_cell_angle_alpha 114.74(3)
_cell_angle_beta 98.09(3)
_cell_angle_gamma 90.31(3)
_cell_formula_units_Z 2
_cell_length_a 8.5335(17)
_cell_length_b 9.829(2)
_cell_length_c 11.004(2)
_cell_measurement_reflns_used 1789
_cell_measurement_temperature 100(2)
_cell_measurement_theta_max 23.875
_cell_measurement_theta_min 2.287
_cell_volume 827.8(4)
_computing_structure_refinement 'SHELXL-97 (Sheldrick, 1997)'
_computing_structure_solution 'SHELXS-97 (Sheldrick, 1990)'
_diffrn_ambient_temperature 100(2)
_diffrn_measured_fraction_theta_full 0.976
_diffrn_measured_fraction_theta_max 0.976
_diffrn_measurement_device_type 'CCD area detector'
_diffrn_measurement_method 'phi and omega scans'
_diffrn_radiation_monochromator graphite
_diffrn_radiation_source 'fine-focus sealed tube'
_diffrn_radiation_type MoK\a
_diffrn_radiation_wavelength 0.71073
_diffrn_reflns_av_R_equivalents 0.0669
_diffrn_reflns_av_sigmaI/netI 0.1124
_diffrn_reflns_limit_h_max 10
_diffrn_reflns_limit_h_min -10
_diffrn_reflns_limit_k_max 11
_diffrn_reflns_limit_k_min -11
_diffrn_reflns_limit_l_max 13
_diffrn_reflns_limit_l_min -13
_diffrn_reflns_number 5971
_diffrn_reflns_theta_full 25.03
_diffrn_reflns_theta_max 25.03
_diffrn_reflns_theta_min 2.06
_exptl_absorpt_coefficient_mu 1.078
_exptl_absorpt_correction_T_max 0.8816
_exptl_absorpt_correction_T_min 0.8297
_exptl_absorpt_correction_type empirical
_exptl_crystal_colour pale-pink
_exptl_crystal_density_diffrn 2.046
_exptl_crystal_density_method 'not measured'
_exptl_crystal_description prism
_exptl_crystal_F_000 496
_exptl_crystal_size_max 0.18
_exptl_crystal_size_mid 0.15
_exptl_crystal_size_min 0.12
_refine_diff_density_max 2.076
_refine_diff_density_min -1.070
_refine_diff_density_rms 0.206
_refine_ls_extinction_method none
_refine_ls_goodness_of_fit_ref 1.051
_refine_ls_hydrogen_treatment constr
_refine_ls_matrix_type full
_refine_ls_number_parameters 262
_refine_ls_number_reflns 2865
_refine_ls_number_restraints 132
_refine_ls_restrained_S_all 1.060
_refine_ls_R_factor_all 0.1511
_refine_ls_R_factor_gt 0.1123
_refine_ls_shift/su_max 0.000
_refine_ls_shift/su_mean 0.000
_refine_ls_structure_factor_coef Fsqd
_refine_ls_weighting_details 'calc w=1/[\s^2^(Fo^2^)+(0.1774P)^2^+9.4802P] where P=(Fo^2^+2Fc^2^)/3'
_refine_ls_weighting_scheme calc
_refine_ls_wR_factor_gt 0.2997
_refine_ls_wR_factor_ref 0.3236
_reflns_number_gt 1873
_reflns_number_total 2865
_reflns_threshold_expression >2sigma(I)
_cod_data_source_file ic061903hsi20061005_084456.cif
_cod_data_source_block fm16sa
_cod_original_cell_volume 827.9(3)
_cod_database_code 4307417

loop_
_symmetry_equiv_pos_as_xyz
'x, y, z'
'-x, -y, -z'

loop_
_atom_site_label
_atom_site_type_symbol
_atom_site_fract_x
_atom_site_fract_y
_atom_site_fract_z
_atom_site_U_iso_or_equiv
_atom_site_adp_type
_atom_site_occupancy
_atom_site_symmetry_multiplicity
_atom_site_calc_flag
_atom_site_refinement_flags
_atom_site_disorder_assembly
_atom_site_disorder_group
Fe1 Fe 0.25000(16) 0.39382(19) 0.50172(15) 0.0205(5) Uani 1 1 d . . .
O1 O 0.1174(9) 0.2730(10) 0.5909(9) 0.035(2) Uani 1 1 d U . .
O2 O 0.2614(8) 0.3257(10) 0.8001(8) 0.032(2) Uani 1 1 d U . .
H2 H 0.3221 0.3761 0.7781 0.047 Uiso 1 1 calc R . .
C1 C 0.1428(13) 0.2621(15) 0.7022(13) 0.032(2) Uani 1 1 d U . .
C2 C 0.0247(14) 0.1664(17) 0.7321(14) 0.039(3) Uani 1 1 d U . .
F1 F 0.0915(11) 0.0549(12) 0.7473(14) 0.085(3) Uani 1 1 d U . .
F2 F -0.0298(11) 0.2508(11) 0.8477(9) 0.068(3) Uani 1 1 d U . .
F3 F -0.1027(11) 0.1175(14) 0.6376(9) 0.085(4) Uani 1 1 d U . .
O3 O 0.3832(9) 0.1928(10) 0.4113(8) 0.033(2) Uani 1 1 d U . .
O4 O 0.2420(9) 0.0515(10) 0.2025(8) 0.035(2) Uani 1 1 d U . .
H4 H 0.1806 0.1215 0.2233 0.053 Uiso 1 1 calc R . .
C3 C 0.3619(12) 0.0832(14) 0.3027(12) 0.027(2) Uani 1 1 d U . .
C4 C 0.4804(13) -0.0432(15) 0.2704(13) 0.034(3) Uani 1 1 d U . .
F4 F 0.6150(10) 0.0061(11) 0.3582(9) 0.068(3) Uani 1 1 d U . .
F5 F 0.5120(10) -0.0912(10) 0.1462(8) 0.055(2) Uani 1 1 d U . .
F6 F 0.4188(11) -0.1589(11) 0.2855(12) 0.074(3) Uani 1 1 d U . .
O5 O 0.0763(8) 0.2839(9) 0.3270(7) 0.0234(17) Uani 1 1 d . . .
O6 O 0.1415(9) 0.5881(10) 0.6050(8) 0.036(2) Uani 1 1 d U . .
C5 C 0.0663(12) 0.6814(14) 0.6925(12) 0.029(2) Uani 1 1 d U . .
C6 C 0.1623(14) 0.7626(16) 0.8421(14) 0.041(3) Uani 1 1 d U . .
F7 F 0.1860(10) 0.6631(10) 0.8944(8) 0.053(2) Uani 1 1 d U . .
F8 F 0.3021(9) 0.8220(11) 0.8402(9) 0.058(2) Uani 1 1 d U . .
F9 F 0.0801(11) 0.8711(11) 0.9172(8) 0.069(3) Uani 1 1 d U . .
O7 O 0.4252(8) 0.4476(9) 0.6745(7) 0.0249(17) Uani 1 1 d U . .
O8 O 0.3577(8) 0.4976(10) 0.3999(8) 0.033(2) Uani 1 1 d . . .
C7 C 0.5714(12) 0.4927(14) 0.6869(11) 0.026(2) Uani 1 1 d U . .
C8 C 0.6662(13) 0.5498(17) 0.8334(12) 0.037(3) Uani 1 1 d U . .
F10 F 0.6031(10) 0.4887(12) 0.9084(8) 0.061(3) Uani 1 1 d U . .
F11 F 0.8176(8) 0.5148(11) 0.8335(8) 0.057(2) Uani 1 1 d U . .
F12 F 0.6692(10) 0.6985(10) 0.8966(8) 0.056(2) Uani 1 1 d U . .

loop_
_atom_site_aniso_label
_atom_site_aniso_U_11
_atom_site_aniso_U_22
_atom_site_aniso_U_33
_atom_site_aniso_U_23
_atom_site_aniso_U_13
_atom_site_aniso_U_12
Fe1 0.0066(7) 0.0368(11) 0.0184(8) 0.0117(7) 0.0031(5) 0.0047(6)
O1 0.016(4) 0.056(5) 0.035(4) 0.021(4) 0.003(3) -0.002(3)
O2 0.013(4) 0.054(6) 0.030(4) 0.021(4) 0.001(3) -0.003(3)
C1 0.015(4) 0.050(6) 0.038(5) 0.024(5) 0.004(4) 0.006(4)
C2 0.024(5) 0.058(6) 0.052(6) 0.038(5) 0.009(5) -0.004(5)
F1 0.046(5) 0.069(6) 0.175(10) 0.079(7) 0.043(6) 0.018(5)
F2 0.070(6) 0.077(7) 0.056(5) 0.016(5) 0.046(5) -0.004(5)
F3 0.055(5) 0.147(10) 0.052(5) 0.046(6) -0.009(4) -0.056(6)
O3 0.018(4) 0.041(5) 0.027(4) 0.002(4) 0.001(3) 0.009(3)
O4 0.026(4) 0.049(5) 0.024(4) 0.010(4) 0.005(3) 0.017(4)
C3 0.015(4) 0.041(5) 0.028(5) 0.014(4) 0.014(4) 0.010(4)
C4 0.018(5) 0.048(6) 0.041(5) 0.021(5) 0.013(4) 0.020(4)
F4 0.040(4) 0.077(6) 0.052(5) -0.004(5) -0.008(4) 0.035(4)
F5 0.047(5) 0.072(6) 0.042(5) 0.015(4) 0.022(4) 0.032(4)
F6 0.051(5) 0.061(6) 0.135(9) 0.057(6) 0.038(6) 0.024(4)
O5 0.006(3) 0.042(5) 0.021(4) 0.012(4) 0.005(3) 0.006(3)
O6 0.014(4) 0.046(5) 0.037(5) 0.007(4) 0.005(3) 0.011(3)
C5 0.014(4) 0.040(6) 0.037(5) 0.019(4) 0.006(4) 0.009(4)
C6 0.022(5) 0.051(6) 0.042(6) 0.012(5) 0.005(5) 0.014(5)
F7 0.053(5) 0.066(6) 0.044(5) 0.030(4) -0.004(4) 0.013(4)
F8 0.029(4) 0.078(6) 0.051(5) 0.018(4) -0.012(4) -0.011(4)
F9 0.060(5) 0.078(6) 0.030(4) -0.010(4) -0.010(4) 0.043(5)
O7 0.016(3) 0.041(5) 0.017(4) 0.011(3) 0.002(3) 0.005(3)
O8 0.013(4) 0.062(6) 0.030(5) 0.025(4) 0.006(3) 0.000(4)
C7 0.012(4) 0.047(6) 0.016(5) 0.012(4) 0.001(4) 0.004(4)
C8 0.015(4) 0.062(6) 0.028(5) 0.017(5) -0.004(4) 0.000(5)
F10 0.055(5) 0.102(7) 0.028(4) 0.035(4) -0.007(4) -0.030(5)
F11 0.023(4) 0.098(7) 0.054(5) 0.041(5) -0.015(3) 0.006(4)
F12 0.058(5) 0.056(5) 0.034(4) 0.005(4) -0.009(4) 0.006(4)

loop_
_atom_type_symbol
_atom_type_description
_atom_type_scat_dispersion_real
_atom_type_scat_dispersion_imag
_atom_type_scat_source
C C 0.0033 0.0016 'International Tables Vol C Tables 4.2.6.8 and 6.1.1.4'
H H 0.0000 0.0000 'International Tables Vol C Tables 4.2.6.8 and 6.1.1.4'
O O 0.0106 0.0060 'International Tables Vol C Tables 4.2.6.8 and 6.1.1.4'
F F 0.0171 0.0103 'International Tables Vol C Tables 4.2.6.8 and 6.1.1.4'
Fe Fe 0.3463 0.8444 'International Tables Vol C Tables 4.2.6.8 and 6.1.1.4'

loop_
_geom_angle_atom_site_label_1
_geom_angle_atom_site_label_2
_geom_angle_atom_site_label_3
_geom_angle
_geom_angle_site_symmetry_1
_geom_angle_site_symmetry_3
_geom_angle_publ_flag
O6 Fe1 O8 90.8(4) . . ?
O6 Fe1 O7 89.8(3) . . ?
O8 Fe1 O7 100.4(3) . . ?
O6 Fe1 O5 100.9(3) . . ?
O8 Fe1 O5 89.6(3) . . ?
O7 Fe1 O5 165.3(3) . . ?
O6 Fe1 O3 174.0(3) . . ?
O8 Fe1 O3 90.6(3) . . ?
O7 Fe1 O3 84.2(3) . . ?
O5 Fe1 O3 84.9(3) . . ?
O6 Fe1 O1 90.1(3) . . ?
O8 Fe1 O1 174.2(3) . . ?
O7 Fe1 O1 85.3(3) . . ?
O5 Fe1 O1 84.6(3) . . ?
O3 Fe1 O1 89.1(3) . . ?
C1 O1 Fe1 132.8(8) . . ?
C1 O2 H2 109.5 . . ?
O1 C1 O2 127.1(11) . . ?
O1 C1 C2 119.3(11) . . ?
O2 C1 C2 113.6(10) . . ?
F1 C2 F3 110.6(13) . . ?
F1 C2 F2 107.7(12) . . ?
F3 C2 F2 105.3(11) . . ?
F1 C2 C1 111.3(10) . . ?
F3 C2 C1 111.9(10) . . ?
F2 C2 C1 109.7(12) . . ?
C3 O3 Fe1 133.3(7) . . ?
C3 O4 H4 109.5 . . ?
O3 C3 O4 127.5(10) . . ?
O3 C3 C4 120.4(10) . . ?
O4 C3 C4 112.0(10) . . ?
F5 C4 F6 108.5(12) . . ?
F5 C4 F4 109.5(10) . . ?
F6 C4 F4 106.8(11) . . ?
F5 C4 C3 112.3(10) . . ?
F6 C4 C3 109.4(9) . . ?
F4 C4 C3 110.1(10) . . ?
C5 O5 Fe1 127.4(7) 2_566 . ?
C5 O6 Fe1 159.6(9) . . ?
O6 C5 O5 127.2(11) . 2_566 ?
O6 C5 C6 115.5(9) . . ?
O5 C5 C6 117.3(10) 2_566 . ?
F9 C6 F7 109.9(12) . . ?
F9 C6 F8 108.9(12) . . ?
F7 C6 F8 109.1(10) . . ?
F9 C6 C5 109.2(10) . . ?
F7 C6 C5 109.4(11) . . ?
F8 C6 C5 110.3(11) . . ?
C7 O7 Fe1 126.0(7) . . ?
C7 O8 Fe1 157.7(9) 2_666 . ?
O8 C7 O7 128.5(10) 2_666 . ?
O8 C7 C8 116.7(10) 2_666 . ?
O7 C7 C8 114.7(9) . . ?
F12 C8 F11 106.6(10) . . ?
F12 C8 F10 109.1(11) . . ?
F11 C8 F10 106.3(11) . . ?
F12 C8 C7 110.4(11) . . ?
F11 C8 C7 112.2(10) . . ?
F10 C8 C7 112.0(10) . . ?

loop_
_geom_bond_atom_site_label_1
_geom_bond_atom_site_label_2
_geom_bond_distance
_geom_bond_site_symmetry_2
_geom_bond_publ_flag
Fe1 O6 2.072(8) . ?
Fe1 O8 2.092(8) . ?
Fe1 O7 2.116(7) . ?
Fe1 O5 2.123(7) . ?
Fe1 O3 2.210(8) . ?
Fe1 O1 2.219(8) . ?
O1 C1 1.263(14) . ?
O2 C1 1.303(14) . ?
O2 H2 0.8400 . ?
C1 C2 1.533(17) . ?
C2 F1 1.299(16) . ?
C2 F3 1.324(16) . ?
C2 F2 1.345(16) . ?
O3 C3 1.217(14) . ?
O4 C3 1.323(14) . ?
O4 H4 0.8400 . ?
C3 C4 1.561(15) . ?
C4 F5 1.315(14) . ?
C4 F6 1.332(16) . ?
C4 F4 1.333(15) . ?
O5 C5 1.278(13) 2_566 ?
O6 C5 1.274(14) . ?
C5 O5 1.278(13) 2_566 ?
C5 C6 1.591(18) . ?
C6 F9 1.322(15) . ?
C6 F7 1.331(16) . ?
C6 F8 1.332(15) . ?
O7 C7 1.291(13) . ?
O8 C7 1.235(13) 2_666 ?
C7 O8 1.235(13) 2_666 ?
C7 C8 1.561(15) . ?
C8 F12 1.329(16) . ?
C8 F11 1.339(14) . ?
C8 F10 1.368(15) . ?

loop_
_geom_hbond_atom_site_label_D
_geom_hbond_atom_site_label_H
_geom_hbond_atom_site_label_A
_geom_hbond_distance_DH
_geom_hbond_distance_HA
_geom_hbond_distance_DA
_geom_hbond_angle_DHA
_geom_hbond_site_symmetry_A
O2 H2 O7 0.84 1.87 2.685(11) 161.9 .
O2 H2 F10 0.84 2.59 3.141(11) 124.3 .
O4 H4 O5 0.84 1.85 2.656(11) 160.6 .
O4 H4 F9 0.84 2.54 3.116(11) 126.3 2_566

loop_
_geom_torsion_atom_site_label_1
_geom_torsion_atom_site_label_2
_geom_torsion_atom_site_label_3
_geom_torsion_atom_site_label_4
_geom_torsion
_geom_torsion_site_symmetry_1
_geom_torsion_site_symmetry_2
_geom_torsion_site_symmetry_3
_geom_torsion_site_symmetry_4
_geom_torsion_publ_flag
O6 Fe1 O1 C1 -84.4(11) . . . . ?
O8 Fe1 O1 C1 176(3) . . . . ?
O7 Fe1 O1 C1 5.4(11) . . . . ?
O5 Fe1 O1 C1 174.6(11) . . . . ?
O3 Fe1 O1 C1 89.6(11) . . . . ?
Fe1 O1 C1 O2 1(2) . . . . ?
Fe1 O1 C1 C2 -179.6(8) . . . . ?
O1 C1 C2 F1 117.8(14) . . . . ?
O2 C1 C2 F1 -62.7(16) . . . . ?
O1 C1 C2 F3 -6.5(18) . . . . ?
O2 C1 C2 F3 172.9(12) . . . . ?
O1 C1 C2 F2 -123.0(13) . . . . ?
O2 C1 C2 F2 56.5(14) . . . . ?
O6 Fe1 O3 C3 174(3) . . . . ?
O8 Fe1 O3 C3 -83.0(11) . . . . ?
O7 Fe1 O3 C3 176.6(11) . . . . ?
O5 Fe1 O3 C3 6.5(11) . . . . ?
O1 Fe1 O3 C3 91.2(11) . . . . ?
Fe1 O3 C3 O4 -1(2) . . . . ?
Fe1 O3 C3 C4 -179.1(8) . . . . ?
O3 C3 C4 F5 -137.7(12) . . . . ?
O4 C3 C4 F5 44.1(14) . . . . ?
O3 C3 C4 F6 101.7(14) . . . . ?
O4 C3 C4 F6 -76.4(13) . . . . ?
O3 C3 C4 F4 -15.5(16) . . . . ?
O4 C3 C4 F4 166.4(11) . . . . ?
O6 Fe1 O5 C5 -11.4(10) . . . 2_566 ?
O8 Fe1 O5 C5 -102.2(10) . . . 2_566 ?
O7 Fe1 O5 C5 124.6(12) . . . 2_566 ?
O3 Fe1 O5 C5 167.2(10) . . . 2_566 ?
O1 Fe1 O5 C5 77.7(9) . . . 2_566 ?
O8 Fe1 O6 C5 -167(2) . . . . ?
O7 Fe1 O6 C5 -67(2) . . . . ?
O5 Fe1 O6 C5 103(2) . . . . ?
O3 Fe1 O6 C5 -64(4) . . . . ?
O1 Fe1 O6 C5 18(2) . . . . ?
Fe1 O6 C5 O5 -108(2) . . . 2_566 ?
Fe1 O6 C5 C6 73(3) . . . . ?
O6 C5 C6 F9 170.9(12) . . . . ?
O5 C5 C6 F9 -9.1(17) 2_566 . . . ?
O6 C5 C6 F7 -68.8(14) . . . . ?
O5 C5 C6 F7 111.2(12) 2_566 . . . ?
O6 C5 C6 F8 51.3(16) . . . . ?
O5 C5 C6 F8 -128.7(12) 2_566 . . . ?
O6 Fe1 O7 C7 -108.0(9) . . . . ?
O8 Fe1 O7 C7 -17.2(10) . . . . ?
O5 Fe1 O7 C7 115.0(13) . . . . ?
O3 Fe1 O7 C7 72.3(9) . . . . ?
O1 Fe1 O7 C7 161.8(9) . . . . ?
O6 Fe1 O8 C7 -165.1(19) . . . 2_666 ?
O7 Fe1 O8 C7 104.9(19) . . . 2_666 ?
O5 Fe1 O8 C7 -64.2(19) . . . 2_666 ?
O3 Fe1 O8 C7 20.7(19) . . . 2_666 ?
O1 Fe1 O8 C7 -66(4) . . . 2_666 ?
Fe1 O7 C7 O8 -6.3(19) . . . 2_666 ?
Fe1 O7 C7 C8 170.2(8) . . . . ?
O8 C7 C8 F12 79.8(13) 2_666 . . . ?
O7 C7 C8 F12 -97.1(13) . . . . ?
O8 C7 C8 F11 -38.8(17) 2_666 . . . ?
O7 C7 C8 F11 144.2(11) . . . . ?
O8 C7 C8 F10 -158.4(11) 2_666 . . . ?
O7 C7 C8 F10 24.7(16) . . . . ?
